data_1549961
loop_
_publ_author_name
'Yao, Shenglai'
'Forstner, Viktoria'
'Menezes, Prashanth W.'
'Panda, Chakadola'
'Mebs, Stefan'
'Zolnhofer, Eva M.'
'Miehlich, Matthias E.'
'Szilv\'asi, Tibor'
'Ashok Kumar, Nanjundan'
'Haumann, Michael'
'Meyer, Karsten'
'Gr\"utzmacher, Hansj\"org'
'Driess, Matthias'

_publ_section_title
;
 From an Fe<sub>2</sub>P<sub>3</sub> complex to FeP nanoparticles as
 efficient electrocatalysts for water-splitting.
;
_journal_issue 45
_journal_name_full 'Chemical science'
_journal_page_first 8590
_journal_page_last 8597
_journal_paper_doi 10.1039/c8sc03407a
_journal_volume 9
_journal_year 2018
_chemical_formula_moiety '2(C54 H74 Fe2 N4 P3), 2(C24 H48 K O6), 2(C4 O)'
_chemical_formula_sum 'C164 H244 Fe4 K2 N8 O14 P6'
_chemical_formula_weight 3039.08
_space_group_crystal_system monoclinic
_space_group_IT_number 12
_space_group_name_Hall '-C 2y'
_space_group_name_H-M_alt 'C 1 2/m 1'
_symmetry_space_group_name_Hall '-C 2y'
_symmetry_space_group_name_H-M 'C 1 2/m 1'
_atom_sites_solution_hydrogens geom
_atom_sites_solution_primary direct
_audit_creation_date 2016-07-18
_audit_creation_method
;
Olex2 1.2
(compiled 2016.02.19 svn.r3266 for OlexSys, GUI svn.r5155)
;
_audit_update_record
;
2018-08-28 deposited with the CCDC.
2018-09-17 downloaded from the CCDC.
;
_cell_angle_alpha 90
_cell_angle_beta 115.729(2)
_cell_angle_gamma 90
_cell_formula_units_Z 1
_cell_length_a 18.0839(4)
_cell_length_b 18.8962(3)
_cell_length_c 13.6307(2)
_cell_measurement_reflns_used 4604
_cell_measurement_temperature 150.00(10)
_cell_measurement_theta_max 73.3180
_cell_measurement_theta_min 3.5640
_cell_volume 4196.05(15)
_computing_molecular_graphics 'Olex2 (Dolomanov et al., 2009)'
_computing_publication_material 'Olex2 (Dolomanov et al., 2009)'
_computing_structure_refinement 'ShelXL (Sheldrick, 2015)'
_computing_structure_solution 'ShelXT (Sheldrick, 2015)'
_diffrn_ambient_temperature 150.00(10)
_diffrn_measured_fraction_theta_full 0.998
_diffrn_measured_fraction_theta_max 0.975
_diffrn_measurement_device_type 'Bruker APEX-II CCD'
_diffrn_measurement_method '\f and \w scans'
_diffrn_radiation_monochromator graphite
_diffrn_radiation_type CuK\a
_diffrn_radiation_wavelength 1.54178
_diffrn_reflns_av_R_equivalents 0.0223
_diffrn_reflns_av_unetI/netI 0.0279
_diffrn_reflns_Laue_measured_fraction_full 0.998
_diffrn_reflns_Laue_measured_fraction_max 0.975
_diffrn_reflns_limit_h_max 22
_diffrn_reflns_limit_h_min -20
_diffrn_reflns_limit_k_max 23
_diffrn_reflns_limit_k_min -21
_diffrn_reflns_limit_l_max 12
_diffrn_reflns_limit_l_min -16
_diffrn_reflns_number 8670
_diffrn_reflns_point_group_measured_fraction_full 0.998
_diffrn_reflns_point_group_measured_fraction_max 0.975
_diffrn_reflns_theta_full 67.679
_diffrn_reflns_theta_max 73.370
_diffrn_reflns_theta_min 3.582
_diffrn_standards_number 0
_exptl_absorpt_coefficient_mu 4.162
_exptl_absorpt_correction_T_max 1.00000
_exptl_absorpt_correction_T_min 0.28403
_exptl_absorpt_correction_type multi-scan
_exptl_crystal_colour 'dark brown'
_exptl_crystal_density_diffrn 1.203
_exptl_crystal_description block
_exptl_crystal_F_000 1628
_exptl_crystal_size_max 0.39
_exptl_crystal_size_mid 0.28
_exptl_crystal_size_min 0.19
_refine_diff_density_max 1.024
_refine_diff_density_min -0.937
_refine_diff_density_rms 0.093
_refine_ls_extinction_method none
_refine_ls_goodness_of_fit_ref 1.054
_refine_ls_hydrogen_treatment constr
_refine_ls_matrix_type full
_refine_ls_number_parameters 215
_refine_ls_number_reflns 4248
_refine_ls_number_restraints 4
_refine_ls_restrained_S_all 1.061
_refine_ls_R_factor_all 0.0828
_refine_ls_R_factor_gt 0.0757
_refine_ls_shift/su_max 0.000
_refine_ls_shift/su_mean 0.000
_refine_ls_structure_factor_coef Fsqd
_refine_ls_weighting_details 'w=1/[\s^2^(Fo^2^)+(0.1464P)^2^+8.9840P] where P=(Fo^2^+2Fc^2^)/3'
_refine_ls_weighting_scheme calc
_refine_ls_wR_factor_gt 0.2190
_refine_ls_wR_factor_ref 0.2278
_reflns_Friedel_coverage 0.000
_reflns_number_gt 3777
_reflns_number_total 4248
_reflns_threshold_expression 'I > 2\s(I)'
_cod_data_source_file c8sc03407a2.cif
_cod_data_source_block 3
_cod_depositor_comments 'Adding full bibliography for 1549960--1549961.cif.'
_cod_original_cell_volume 4196.05(14)
_cod_database_code 1549961
_shelx_space_group_comment
;
The symmetry employed for this shelxl refinement is uniquely defined
by the following loop, which should always be used as a source of
symmetry information in preference to the above space-group names.
They are only intended as comments.
;
_olex2_refinement_description
;
1. Fixed Uiso
 At 1.2 times of:
  All C(H) groups, All C(H,H) groups
 At 1.5 times of:
  All C(H,H,H) groups
2. Restrained distances
 C00N-C0AA \\sim C0AA-C1AA \\sim C1AA-C5
 with sigma of 0.02
 C00Q-O00K \\sim C00Q-O1
 with sigma of 0.02
3. Others
 Fixed Sof: P003(0.25) P004(0.5) O00K(0.3) C00N(0.5) H00A(0.5) H00B(0.5)
 O00P(0.5) K3(0.25) C1AA(0.5) H1AA(0.5) H1AB(0.5) C0AA(0.5) H0AA(0.5) H0AB(0.5)
 C5(0.5) H5A(0.5) H5B(0.5) O2(0.25) O1(0.2)
4.a Ternary CH refined with riding coordinates:
 C00D(H00L), C00E(H00M)
4.b Secondary CH2 refined with riding coordinates:
 C00N(H00A,H00B), C00O(H00C,H00D), C00Q(H00E,H00F), C00R(H00G,H00H), C1AA(H1AA,
 H1AB), C0AA(H0AA,H0AB), C5(H5A,H5B), C4(H4A,H4B)
4.c Aromatic/amide H refined with riding coordinates:
 C008(H008), C00A(H00I), C00B(H00J), C00C(H00K), C00F(H00N)
4.d Idealised Me refined as rotating group:
 C00G(H00O,H00P,H00Q), C00H(H00R,H00S,H00T), C00I(H00U,H00V,H00W), C00J(H00X,
 H00Y,H)
;
_shelx_shelxl_version_number 2014/7
_olex2_submission_special_instructions 'No special instructions were received'

loop_
_space_group_symop_operation_xyz
'x, y, z'
'-x, y, -z'
'x+1/2, y+1/2, z'
'-x+1/2, y+1/2, -z'
'-x, -y, -z'
'x, -y, z'
'-x+1/2, -y+1/2, -z'
'x+1/2, -y+1/2, z'

loop_
_atom_site_label
_atom_site_type_symbol
_atom_site_fract_x
_atom_site_fract_y
_atom_site_fract_z
_atom_site_U_iso_or_equiv
_atom_site_adp_type
_atom_site_occupancy
_atom_site_site_symmetry_order
_atom_site_calc_flag
_atom_site_refinement_flags_posn
_atom_site_refinement_flags_adp
_atom_site_refinement_flags_occupancy
_atom_site_disorder_assembly
_atom_site_disorder_group
Fe01 Fe 0.51201(4) 0.5000 0.14212(5) 0.0286(2) Uani 1 2 d S T P . .
P003 P 0.42806(14) 0.5000 -0.03217(19) 0.0338(5) Uani 0.5 2 d S T P . .
P004 P 0.44676(10) 0.55841(9) -0.02351(13) 0.0349(4) Uani 0.5 1 d . . . . .
N005 N 0.51935(17) 0.57542(14) 0.2459(2) 0.0334(6) Uani 1 1 d . . . . .
C006 C 0.4930(2) 0.64644(17) 0.2087(3) 0.0356(7) Uani 1 1 d . . . . .
C007 C 0.5491(2) 0.69706(19) 0.2082(3) 0.0425(8) Uani 1 1 d . . . . .
C008 C 0.5431(2) 0.56492(19) 0.3516(3) 0.0405(8) Uani 1 1 d . . . . .
H008 H 0.5496 0.6048 0.3945 0.049 Uiso 1 1 calc R . . . .
C009 C 0.4095(2) 0.6634(2) 0.1717(3) 0.0453(8) Uani 1 1 d . . . . .
C00A C 0.5590(4) 0.5000 0.4038(4) 0.0459(12) Uani 1 2 d S T P . .
H00I H 0.5821 0.5000 0.4795 0.055 Uiso 1 2 calc RS T P . .
C00B C 0.3839(3) 0.7321(2) 0.1372(4) 0.0564(10) Uani 1 1 d . . . . .
H00J H 0.3289 0.7440 0.1134 0.068 Uiso 1 1 calc R . . . .
C00C C 0.5210(3) 0.7653(2) 0.1730(4) 0.0565(11) Uani 1 1 d . . . . .
H00K H 0.5579 0.7997 0.1730 0.068 Uiso 1 1 calc R . . . .
C00D C 0.6398(3) 0.6792(2) 0.2472(4) 0.0544(10) Uani 1 1 d . . . . .
H00L H 0.6453 0.6276 0.2495 0.065 Uiso 1 1 calc R . . . .
C00E C 0.3477(3) 0.6081(2) 0.1679(5) 0.0600(12) Uani 1 1 d . . . . .
H00M H 0.3704 0.5617 0.1639 0.072 Uiso 1 1 calc R . . . .
C00F C 0.4391(3) 0.7828(2) 0.1379(4) 0.0610(11) Uani 1 1 d . . . . .
H00N H 0.4212 0.8287 0.1148 0.073 Uiso 1 1 calc R . . . .
C00G C 0.2654(3) 0.6145(4) 0.0695(6) 0.0867(18) Uani 1 1 d . . . . .
H00O H 0.2394 0.6578 0.0739 0.130 Uiso 1 1 calc GR . . . .
H00P H 0.2313 0.5752 0.0679 0.130 Uiso 1 1 calc GR . . . .
H00Q H 0.2735 0.6145 0.0044 0.130 Uiso 1 1 calc GR . . . .
C00H C 0.3350(4) 0.6089(4) 0.2719(6) 0.0886(19) Uani 1 1 d . . . . .
H00R H 0.3850 0.5951 0.3327 0.133 Uiso 1 1 calc GR . . . .
H00S H 0.2920 0.5765 0.2644 0.133 Uiso 1 1 calc GR . . . .
H00T H 0.3201 0.6558 0.2839 0.133 Uiso 1 1 calc GR . . . .
C00I C 0.6906(4) 0.7075(4) 0.3618(5) 0.0911(19) Uani 1 1 d . . . . .
H00U H 0.6847 0.7580 0.3620 0.137 Uiso 1 1 calc GR . . . .
H00V H 0.7473 0.6958 0.3845 0.137 Uiso 1 1 calc GR . . . .
H00W H 0.6718 0.6866 0.4111 0.137 Uiso 1 1 calc GR . . . .
C00J C 0.6736(4) 0.7075(4) 0.1716(7) 0.100(2) Uani 1 1 d . . . . .
H00X H 0.6402 0.6912 0.0989 0.150 Uiso 1 1 calc GR . . . .
H00Y H 0.7288 0.6910 0.1948 0.150 Uiso 1 1 calc GR . . . .
H H 0.6731 0.7583 0.1729 0.150 Uiso 1 1 calc GR . . . .
O00K O 0.5905(9) 1.0000 0.4129(13) 0.125(4) Uiso 0.6 2 d DS T P A .
O00L O 0.5000 0.8628(10) 0.5000 0.223(6) Uiso 1 2 d S T P . .
C00N C 0.2885(8) 1.0153(9) 0.2810(10) 0.098(4) Uiso 0.5 1 d D . . A -1
H00A H 0.2345 0.9943 0.2570 0.117 Uiso 0.5 1 calc R . . A -1
H00B H 0.2950 1.0522 0.3337 0.117 Uiso 0.5 1 calc R . . A -1
C00O C 0.4581(10) 0.7540(11) 0.4695(17) 0.248(9) Uiso 1 1 d . . . . .
H00C H 0.4286 0.7578 0.5141 0.297 Uiso 1 1 calc R . . . .
H00D H 0.4391 0.7129 0.4223 0.297 Uiso 1 1 calc R . . . .
O00P O 0.3544(9) 0.9604(7) 0.3286(11) 0.132(4) Uiso 0.5 1 d . . . A -1
C00Q C 0.6363(11) 0.9391(9) 0.3856(13) 0.211(7) Uiso 1 1 d D . . . .
H00E H 0.6305 0.8947 0.4174 0.253 Uiso 1 1 calc R . . . .
H00F H 0.6162 0.9332 0.3076 0.253 Uiso 1 1 calc R . . . .
C00R C 0.7201(9) 0.9634(6) 0.4348(12) 0.186(5) Uiso 1 1 d . . . . .
H00G H 0.7480 0.9459 0.5088 0.223 Uiso 1 1 calc R . . . .
H00H H 0.7488 0.9459 0.3939 0.223 Uiso 1 1 calc R . . . .
K3 K 0.5116(2) 1.0000 0.4801(3) 0.0698(8) Uani 0.5 2 d S T P . .
C1AA C 0.3741(10) 1.0114(12) 0.1928(15) 0.141(6) Uiso 0.5 1 d D . . A -1
H1AA H 0.4219 1.0407 0.2324 0.170 Uiso 0.5 1 calc R . . A -1
H1AB H 0.3683 1.0032 0.1196 0.170 Uiso 0.5 1 calc R . . A -1
C0AA C 0.2996(12) 1.0424(10) 0.1922(15) 0.121(5) Uiso 0.5 1 d D . . A -1
H0AA H 0.3048 1.0935 0.1978 0.145 Uiso 0.5 1 calc R . . A -1
H0AB H 0.2526 1.0308 0.1246 0.145 Uiso 0.5 1 calc R . . A -1
C5 C 0.3775(15) 0.9446(11) 0.2505(18) 0.140(7) Uiso 0.5 1 d D . . A -1
H5A H 0.3407 0.9099 0.2008 0.168 Uiso 0.5 1 calc R . . A -1
H5B H 0.4328 0.9256 0.2819 0.168 Uiso 0.5 1 calc R . . A -1
C4 C 0.4537(14) 0.8210(12) 0.4072(19) 0.281(10) Uiso 1 1 d . . . . .
H4A H 0.4799 0.8163 0.3587 0.337 Uiso 1 1 calc R . . A .
H4B H 0.3979 0.8381 0.3672 0.337 Uiso 1 1 calc R . . . .
C1 C 0.5353(6) 0.9498(5) 0.0471(8) 0.130(3) Uiso 1 1 d . . . . .
O2 O 0.5941(11) 1.0000 0.0754(15) 0.120(5) Uiso 0.5 2 d S T P . .
O1 O 0.5883(12) 1.0000 0.3380(16) 0.111(6) Uiso 0.4 2 d DS T P A .

loop_
_atom_site_aniso_label
_atom_site_aniso_U_11
_atom_site_aniso_U_22
_atom_site_aniso_U_33
_atom_site_aniso_U_23
_atom_site_aniso_U_13
_atom_site_aniso_U_12
Fe01 0.0344(4) 0.0229(4) 0.0317(4) 0.000 0.0172(3) 0.000
P003 0.0314(11) 0.0363(14) 0.0354(11) 0.000 0.0162(9) 0.000
P004 0.0429(9) 0.0309(9) 0.0345(8) 0.0029(6) 0.0203(7) 0.0080(7)
N005 0.0405(14) 0.0265(13) 0.0360(14) 0.0004(11) 0.0191(11) 0.0003(11)
C006 0.0475(18) 0.0250(15) 0.0391(16) -0.0038(13) 0.0234(14) 0.0015(13)
C007 0.055(2) 0.0310(17) 0.0448(18) -0.0019(14) 0.0249(16) -0.0030(15)
C008 0.0513(19) 0.0349(17) 0.0376(17) -0.0065(14) 0.0215(15) -0.0013(15)
C009 0.053(2) 0.0354(18) 0.054(2) -0.0020(16) 0.0301(18) 0.0051(16)
C00A 0.061(3) 0.043(3) 0.033(2) 0.000 0.020(2) 0.000
C00B 0.063(3) 0.041(2) 0.068(3) 0.0023(19) 0.031(2) 0.0139(19)
C00C 0.081(3) 0.0307(19) 0.064(2) 0.0011(18) 0.037(2) -0.0066(19)
C00D 0.051(2) 0.042(2) 0.072(3) -0.0038(19) 0.029(2) -0.0111(18)
C00E 0.049(2) 0.043(2) 0.098(3) 0.000(2) 0.041(2) 0.0060(18)
C00F 0.084(3) 0.0307(19) 0.069(3) 0.0084(19) 0.034(2) 0.013(2)
C00G 0.058(3) 0.095(4) 0.108(5) -0.007(4) 0.037(3) -0.011(3)
C00H 0.078(4) 0.100(5) 0.107(5) 0.030(4) 0.058(3) 0.001(3)
C00I 0.061(3) 0.090(4) 0.093(4) -0.025(4) 0.006(3) -0.010(3)
C00J 0.080(4) 0.110(5) 0.136(6) 0.030(5) 0.070(4) -0.003(4)
K3 0.074(2) 0.0630(16) 0.077(2) 0.000 0.0377(15) 0.000

loop_
_atom_type_symbol
_atom_type_description
_atom_type_scat_dispersion_real
_atom_type_scat_dispersion_imag
_atom_type_scat_source
C C 0.0181 0.0091 'International Tables Vol C Tables 4.2.6.8 and 6.1.1.4'
H H 0.0000 0.0000 'International Tables Vol C Tables 4.2.6.8 and 6.1.1.4'
Fe Fe -1.1336 3.1974 'International Tables Vol C Tables 4.2.6.8 and 6.1.1.4'
K K 0.3868 1.0657 'International Tables Vol C Tables 4.2.6.8 and 6.1.1.4'
N N 0.0311 0.0180 'International Tables Vol C Tables 4.2.6.8 and 6.1.1.4'
O O 0.0492 0.0322 'International Tables Vol C Tables 4.2.6.8 and 6.1.1.4'
P P 0.2955 0.4335 'International Tables Vol C Tables 4.2.6.8 and 6.1.1.4'

loop_
_geom_angle_atom_site_label_1
_geom_angle_atom_site_label_2
_geom_angle_atom_site_label_3
_geom_angle
_geom_angle_site_symmetry_1
_geom_angle_site_symmetry_3
P003 Fe01 P003 64.92(10) . 5_665
P003 Fe01 P004 61.97(7) 5_665 6_565
P003 Fe01 P004 61.87(7) . 2_655
P003 Fe01 P004 29.20(5) . .
P003 Fe01 P004 29.11(5) 5_665 5_665
P003 Fe01 P004 61.97(7) 5_665 .
P003 Fe01 P004 29.11(5) 5_665 2_655
P003 Fe01 P004 29.20(5) . 6_565
P003 Fe01 P004 61.87(7) . 5_665
P004 Fe01 P004 44.06(8) 6_565 5_665
P004 Fe01 P004 74.42(7) . 5_665
P004 Fe01 P004 44.06(8) . 2_655
P004 Fe01 P004 56.52(9) 5_665 2_655
P004 Fe01 P004 56.75(9) . 6_565
P004 Fe01 P004 74.42(7) 6_565 2_655
N005 Fe01 P003 125.18(9) 6_565 .
N005 Fe01 P003 126.13(9) 6_565 5_665
N005 Fe01 P003 126.13(9) . 5_665
N005 Fe01 P003 125.18(9) . .
N005 Fe01 P004 102.30(9) 6_565 5_665
N005 Fe01 P004 152.69(10) . 6_565
N005 Fe01 P004 101.62(9) . .
N005 Fe01 P004 153.85(10) . 5_665
N005 Fe01 P004 152.69(10) 6_565 .
N005 Fe01 P004 102.30(9) . 2_655
N005 Fe01 P004 101.62(9) 6_565 6_565
N005 Fe01 P004 153.85(10) 6_565 2_655
N005 Fe01 N005 92.60(16) 6_565 .
Fe01 P003 Fe01 115.08(10) . 5_665
Fe01 P003 P003 57.48(9) 5_665 5_665
Fe01 P003 P003 57.60(10) . 5_665
Fe01 P003 P004 61.94(7) . 2_655
Fe01 P003 P004 61.65(7) 5_665 2_655
Fe01 P003 P004 61.65(7) 5_665 5_665
Fe01 P003 P004 61.94(7) . 5_665
P004 P003 Fe01 81.60(14) . .
P004 P003 Fe01 81.91(14) 6_565 5_665
P004 P003 Fe01 81.60(14) 6_565 .
P004 P003 Fe01 81.91(14) . 5_665
P004 P003 P003 28.28(5) 2_655 5_665
P004 P003 P003 28.28(5) 5_665 5_665
P004 P003 P003 74.50(14) 6_565 5_665
P004 P003 P003 74.51(14) . 5_665
P004 P003 P004 46.23(13) . 2_655
P004 P003 P004 102.79(16) 6_565 2_655
P004 P003 P004 56.56(10) 2_655 5_665
P004 P003 P004 102.79(16) . 5_665
P004 P003 P004 46.23(13) 6_565 5_665
P004 P003 P004 149.0(3) . 6_565
Fe01 P004 Fe01 105.58(7) . 5_665
Fe01 P004 P003 56.38(7) . 5_665
P003 P004 Fe01 69.20(14) . .
P003 P004 Fe01 56.19(7) 5_665 5_665
P003 P004 Fe01 68.98(14) . 5_665
P003 P004 P003 77.21(16) . 5_665
P003 P004 P004 15.50(14) . 6_565
P003 P004 P004 105.49(14) . 2_655
P004 P004 Fe01 61.63(4) 6_565 .
P004 P004 Fe01 68.23(9) 2_655 .
P004 P004 Fe01 67.71(8) 2_655 5_665
P004 P004 Fe01 61.74(4) 6_565 5_665
P004 P004 P003 28.28(5) 2_655 5_665
P004 P004 P003 61.72(5) 6_565 5_665
P004 P004 P004 89.999(1) 2_655 6_565
C006 N005 Fe01 120.8(2) . .
C008 N005 Fe01 124.1(2) . .
C008 N005 C006 115.0(3) . .
C007 C006 N005 120.6(3) . .
C007 C006 C009 120.8(3) . .
C009 C006 N005 118.6(3) . .
C006 C007 C00D 121.4(3) . .
C00C C007 C006 118.6(4) . .
C00C C007 C00D 120.0(4) . .
N005 C008 H008 117.0 . .
N005 C008 C00A 126.0(3) . .
C00A C008 H008 117.0 . .
C006 C009 C00E 121.1(3) . .
C00B C009 C006 118.9(4) . .
C00B C009 C00E 120.0(4) . .
C008 C00A C008 124.8(5) 6_565 .
C008 C00A H00I 117.6 . .
C008 C00A H00I 117.6 6_565 .
C009 C00B H00J 119.6 . .
C00F C00B C009 120.8(4) . .
C00F C00B H00J 119.6 . .
C007 C00C H00K 119.5 . .
C00F C00C C007 121.0(4) . .
C00F C00C H00K 119.5 . .
C007 C00D H00L 108.0 . .
C00I C00D C007 111.0(4) . .
C00I C00D H00L 108.0 . .
C00J C00D C007 112.1(4) . .
C00J C00D H00L 108.0 . .
C00J C00D C00I 109.5(5) . .
C009 C00E H00M 107.3 . .
C009 C00E C00H 111.5(4) . .
C00G C00E C009 113.6(4) . .
C00G C00E H00M 107.3 . .
C00G C00E C00H 109.6(5) . .
C00H C00E H00M 107.3 . .
C00B C00F C00C 119.9(4) . .
C00B C00F H00N 120.1 . .
C00C C00F H00N 120.1 . .
C00E C00G H00O 109.5 . .
C00E C00G H00P 109.5 . .
C00E C00G H00Q 109.5 . .
H00O C00G H00P 109.5 . .
H00O C00G H00Q 109.5 . .
H00P C00G H00Q 109.5 . .
C00E C00H H00R 109.5 . .
C00E C00H H00S 109.5 . .
C00E C00H H00T 109.5 . .
H00R C00H H00S 109.5 . .
H00R C00H H00T 109.5 . .
H00S C00H H00T 109.5 . .
C00D C00I H00U 109.5 . .
C00D C00I H00V 109.5 . .
C00D C00I H00W 109.5 . .
H00U C00I H00V 109.5 . .
H00U C00I H00W 109.5 . .
H00V C00I H00W 109.5 . .
C00D C00J H00X 109.5 . .
C00D C00J H00Y 109.5 . .
C00D C00J H 109.5 . .
H00X C00J H00Y 109.5 . .
H00X C00J H 109.5 . .
H00Y C00J H 109.5 . .
C00Q O00K C00Q 95.6(15) 6_575 .
C00Q O00K K3 131.5(7) 6_575 5_676
C00Q O00K K3 132.0(7) 6_575 .
C00Q O00K K3 132.0(7) 6_575 6_575
C00Q O00K K3 131.5(7) . 5_676
C00Q O00K K3 132.0(7) . 6_575
C00Q O00K K3 132.0(7) . .
K3 O00K K3 0.00(10) 6_575 .
K3 O00K K3 3.6(2) 6_575 5_676
K3 O00K K3 3.6(2) . 5_676
O1 O00K C00Q 63.1(8) . .
O1 O00K C00Q 63.1(8) . 6_575
O1 O00K K3 138.0(17) . 6_575
O1 O00K K3 138.0(17) . .
O1 O00K K3 141.6(17) . 5_676
K3 O00L K3 17.90(17) 5_676 .
K3 O00L K3 0.0 . 6_575
K3 O00L K3 17.90(17) 5_676 6_575
C4 O00L K3 120.1(12) . .
C4 O00L K3 126.9(12) 2_656 .
C4 O00L K3 126.9(12) 2_656 6_575
C4 O00L K3 120.1(12) 2_656 5_676
C4 O00L K3 126.9(12) . 5_676
C4 O00L K3 120.1(12) . 6_575
C4 O00L C4 112(2) 2_656 .
H00A C00N H00B 109.0 . .
O00P C00N H00A 111.0 . .
O00P C00N H00B 111.0 . .
C0AA C00N H00A 111.0 . .
C0AA C00N H00B 111.0 . .
C0AA C00N O00P 103.9(12) . .
C00O C00O H00C 112.4 2_656 .
C00O C00O H00D 112.4 2_656 .
C00O C00O C4 96.7(16) 2_656 .
H00C C00O H00D 110.0 . .
C4 C00O H00C 112.4 . .
C4 C00O H00D 112.4 . .
C00N O00P K3 119.8(9) . .
C5 O00P C00N 106.0(14) . .
C5 O00P K3 94.5(13) . .
O00K C00Q H00E 111.3 . .
O00K C00Q H00F 111.3 . .
O00K C00Q K3 27.2(5) . 6_575
H00E C00Q H00F 109.2 . .
C00R C00Q O00K 102.4(13) . .
C00R C00Q H00E 111.3 . .
C00R C00Q H00F 111.3 . .
C00R C00Q K3 118.2(10) . 6_575
K3 C00Q H00E 84.4 6_575 .
K3 C00Q H00F 118.8 6_575 .
C00Q C00R H00G 110.0 . .
C00Q C00R H00H 110.0 . .
C00R C00R C00Q 108.6(9) 6_575 .
C00R C00R H00G 110.0 6_575 .
C00R C00R H00H 110.0 6_575 .
H00G C00R H00H 108.4 . .
O00K K3 O00K 176.4(2) . 5_676
O00K K3 O00L 98.74(9) . 5_676
O00K K3 O00L 98.74(9) . .
O00K K3 O00P 111.1(5) . .
O00K K3 O1 13.7(6) . .
O00K K3 O1 169.8(5) 5_676 .
O00L K3 O00K 81.16(9) 5_676 5_676
O00L K3 O00K 81.16(9) . 5_676
O00L K3 O00L 162.10(18) 5_676 .
O00L K3 O00P 103.9(3) 5_676 .
O00L K3 O00P 73.2(3) . .
O00L K3 O1 98.95(9) 5_676 .
O00L K3 O1 98.95(9) . .
O00P K3 O00K 72.3(4) . 5_676
O00P K3 O1 97.9(5) . .
K3 K3 O00K 0(10) 6_575 .
K3 K3 O00K 0(10) 6_575 5_676
K3 K3 O00K 8.8(6) 5_676 5_676
K3 K3 O00K 167.6(8) 5_676 .
K3 K3 O00L 81.05(9) 5_676 .
K3 K3 O00L 81.05(9) 5_676 5_676
K3 K3 O00L 0(10) 6_575 .
K3 K3 O00L 0(10) 6_575 5_676
K3 K3 O00P 0(10) 6_575 .
K3 K3 O00P 80.8(6) 5_676 .
K3 K3 K3 0(10) 6_575 5_676
K3 K3 O1 178.6(8) 5_676 .
K3 K3 O1 0(10) 6_575 .
H1AA C1AA H1AB 109.5 . .
C0AA C1AA H1AA 111.8 . .
C0AA C1AA H1AB 111.8 . .
C0AA C1AA C5 99.9(17) . .
C5 C1AA H1AA 111.8 . .
C5 C1AA H1AB 111.8 . .
C00N C0AA C1AA 108.9(15) . .
C00N C0AA H0AA 109.9 . .
C00N C0AA H0AB 109.9 . .
C1AA C0AA H0AA 109.9 . .
C1AA C0AA H0AB 109.9 . .
H0AA C0AA H0AB 108.3 . .
O00P C5 C1AA 106.2(17) . .
O00P C5 H5A 110.5 . .
O00P C5 H5B 110.5 . .
C1AA C5 H5A 110.5 . .
C1AA C5 H5B 110.5 . .
H5A C5 H5B 108.7 . .
O00L C4 C00O 95.7(19) . .
O00L C4 H4A 112.6 . .
O00L C4 H4B 112.6 . .
C00O C4 H4A 112.6 . .
C00O C4 H4B 112.6 . .
H4A C4 H4B 110.1 . .
C1 C1 C1 90.000(1) 2_655 6_575
O2 C1 C1 45.3(7) . 6_575
O2 C1 C1 124.6(10) . 2_655
C1 O2 C1 89.3(14) . 6_575
O00K O1 K3 28.2(12) . 6_575
O00K O1 K3 28.2(12) . .
K3 O1 K3 0.00(11) . 6_575

loop_
_geom_bond_atom_site_label_1
_geom_bond_atom_site_label_2
_geom_bond_distance
_geom_bond_site_symmetry_2
Fe01 P003 2.195(2) .
Fe01 P003 2.198(2) 5_665
Fe01 P004 2.3312(16) 2_655
Fe01 P004 2.3227(17) 6_565
Fe01 P004 2.3227(17) .
Fe01 P004 2.3312(16) 5_665
Fe01 N005 1.971(3) 6_565
Fe01 N005 1.971(3) .
P003 Fe01 2.198(2) 5_665
P003 P003 2.358(4) 5_665
P003 P004 1.1454(19) .
P003 P004 2.330(3) 2_655
P003 P004 1.1454(19) 6_565
P003 P004 2.330(3) 5_665
P004 Fe01 2.3313(16) 5_665
P004 P003 2.330(3) 5_665
P004 P004 1.746(3) 2_655
P004 P004 2.208(3) 6_565
N005 C006 1.441(4) .
N005 C008 1.327(4) .
C006 C007 1.397(5) .
C006 C009 1.404(5) .
C007 C00C 1.393(6) .
C007 C00D 1.527(6) .
C008 H008 0.9300 .
C008 C00A 1.385(4) .
C009 C00B 1.389(6) .
C009 C00E 1.516(6) .
C00A C008 1.384(4) 6_565
C00A H00I 0.9300 .
C00B H00J 0.9300 .
C00B C00F 1.381(7) .
C00C H00K 0.9300 .
C00C C00F 1.386(7) .
C00D H00L 0.9800 .
C00D C00I 1.524(7) .
C00D C00J 1.505(7) .
C00E H00M 0.9800 .
C00E C00G 1.515(8) .
C00E C00H 1.531(8) .
C00F H00N 0.9300 .
C00G H00O 0.9600 .
C00G H00P 0.9600 .
C00G H00Q 0.9600 .
C00H H00R 0.9600 .
C00H H00S 0.9600 .
C00H H00T 0.9600 .
C00I H00U 0.9600 .
C00I H00V 0.9600 .
C00I H00W 0.9600 .
C00J H00X 0.9600 .
C00J H00Y 0.9600 .
C00J H 0.9600 .
O00K C00Q 1.554(17) 6_575
O00K C00Q 1.554(17) .
O00K K3 2.003(15) 6_575
O00K K3 2.806(15) 5_676
O00K K3 2.003(15) .
O00K O1 1.00(2) .
O00L K3 2.625(18) .
O00L K3 2.625(18) 5_676
O00L K3 2.625(18) 6_575
O00L C4 1.42(2) .
O00L C4 1.42(2) 2_656
C00N H00A 0.9700 .
C00N H00B 0.9700 .
C00N O00P 1.498(18) .
C00N C0AA 1.407(15) .
C00O C00O 1.38(3) 2_656
C00O H00C 0.9700 .
C00O H00D 0.9700 .
C00O C4 1.51(2) .
O00P K3 2.795(14) .
O00P C5 1.34(2) .
C00Q H00E 0.9700 .
C00Q H00F 0.9700 .
C00Q C00R 1.441(18) .
C00Q K3 3.254(17) 6_575
C00R C00R 1.38(2) 6_575
C00R H00G 0.9700 .
C00R H00H 0.9700 .
K3 O00K 2.806(15) 5_676
K3 O00L 2.625(18) 5_676
K3 K3 0.000(8) 6_575
K3 K3 0.817(6) 5_676
K3 O1 2.83(2) .
C1AA H1AA 0.9700 .
C1AA H1AB 0.9700 .
C1AA C0AA 1.464(15) .
C1AA C5 1.474(18) .
C0AA H0AA 0.9700 .
C0AA H0AB 0.9700 .
C5 H5A 0.9700 .
C5 H5B 0.9700 .
C4 H4A 0.9700 .
C4 H4B 0.9700 .
C1 C1 1.90(2) 6_575
C1 C1 1.363(19) 2_655
C1 O2 1.350(14) .
O2 C1 1.350(14) 6_575
O1 K3 2.83(2) 6_575

loop_
_geom_torsion_atom_site_label_1
_geom_torsion_atom_site_label_2
_geom_torsion_atom_site_label_3
_geom_torsion_atom_site_label_4
_geom_torsion
_geom_torsion_site_symmetry_1
_geom_torsion_site_symmetry_4
Fe01 P003 P004 Fe01 -116.98(7) 5_665 .
Fe01 P003 P004 Fe01 116.98(7) . 5_665
Fe01 P003 P004 P003 -58.39(7) 5_665 5_665
Fe01 P003 P004 P003 58.59(7) . 5_665
Fe01 P003 P004 P004 57.8(5) . 6_565
Fe01 P003 P004 P004 -58.12(14) 5_665 2_655
Fe01 P003 P004 P004 -59.2(5) 5_665 6_565
Fe01 P003 P004 P004 58.87(14) . 2_655
Fe01 N005 C006 C007 -94.1(3) . .
Fe01 N005 C006 C009 85.0(3) . .
Fe01 N005 C008 C00A -6.2(6) . .
P003 P003 P004 Fe01 58.39(7) 5_665 5_665
P003 P003 P004 Fe01 -58.59(7) 5_665 .
P003 P003 P004 P004 0.27(16) 5_665 2_655
P003 P003 P004 P004 -0.8(4) 5_665 6_565
P004 P003 P004 Fe01 58.12(14) 2_655 5_665
P004 P003 P004 Fe01 -57.8(5) 6_565 .
P004 P003 P004 Fe01 -58.59(8) 5_665 .
P004 P003 P004 Fe01 58.39(7) 5_665 5_665
P004 P003 P004 Fe01 -58.87(14) 2_655 .
P004 P003 P004 Fe01 59.2(5) 6_565 5_665
P004 P003 P004 P003 0.8(4) 6_565 5_665
P004 P003 P004 P003 0.000(1) 5_665 5_665
P004 P003 P004 P003 -0.27(16) 2_655 5_665
P004 P003 P004 P004 1.0(6) 6_565 2_655
P004 P003 P004 P004 -0.8(4) 5_665 6_565
P004 P003 P004 P004 0.27(16) 5_665 2_655
P004 P003 P004 P004 -1.0(6) 2_655 6_565
N005 C006 C007 C00C -179.1(3) . .
N005 C006 C007 C00D -0.3(5) . .
N005 C006 C009 C00B 179.1(3) . .
N005 C006 C009 C00E -1.5(5) . .
N005 C008 C00A C008 -8.3(9) . 6_565
C006 N005 C008 C00A 169.6(4) . .
C006 C007 C00C C00F -0.7(6) . .
C006 C007 C00D C00I -101.9(5) . .
C006 C007 C00D C00J 135.3(5) . .
C006 C009 C00B C00F 0.8(6) . .
C006 C009 C00E C00G -142.0(4) . .
C006 C009 C00E C00H 93.5(5) . .
C007 C006 C009 C00B -1.8(6) . .
C007 C006 C009 C00E 177.7(4) . .
C007 C00C C00F C00B -0.2(7) . .
C008 N005 C006 C007 90.0(4) . .
C008 N005 C006 C009 -90.9(4) . .
C009 C006 C007 C00C 1.8(5) . .
C009 C006 C007 C00D -179.4(4) . .
C009 C00B C00F C00C 0.2(7) . .
C00B C009 C00E C00G 37.4(6) . .
C00B C009 C00E C00H -87.0(5) . .
C00C C007 C00D C00I 76.9(6) . .
C00C C007 C00D C00J -45.9(6) . .
C00D C007 C00C C00F -179.6(4) . .
C00E C009 C00B C00F -178.7(4) . .
O00K C00Q C00R C00R -29.1(12) . 6_575
C00N O00P C5 C1AA 37(2) . .
C00O C00O C4 O00L -51(2) 2_656 .
O00P C00N C0AA C1AA -6(2) . .
C00Q O00K C00Q C00R 43.2(18) 6_575 .
C00Q O00K C00Q K3 172(2) 6_575 6_575
C00Q O00K O1 K3 123.8(9) . .
C00Q O00K O1 K3 123.8(9) . 6_575
C00Q O00K O1 K3 -123.8(9) 6_575 .
C00Q O00K O1 K3 -123.8(9) 6_575 6_575
K3 O00K C00Q C00R -129.1(14) . .
K3 O00K C00Q C00R -129.1(14) 6_575 .
K3 O00K C00Q C00R -124.4(13) 5_676 .
K3 O00K C00Q K3 4.8(3) 5_676 6_575
K3 O00K C00Q K3 0.000(6) . 6_575
K3 O00K O1 K3 0.000(3) 5_676 .
K3 O00K O1 K3 0.000(4) . 6_575
K3 O00K O1 K3 0.000(4) 6_575 .
K3 O00K O1 K3 0.000(3) 5_676 6_575
K3 O00L C4 C00O -151.5(10) 5_676 .
K3 O00L C4 C00O -171.4(9) . .
K3 O00L C4 C00O -171.4(9) 6_575 .
K3 O00P C5 C1AA -86.2(16) . .
K3 C00Q C00R C00R -52.8(10) 6_575 6_575
C0AA C00N O00P K3 85.8(14) . .
C0AA C00N O00P C5 -19.1(18) . .
C0AA C1AA C5 O00P -39(2) . .
C5 C1AA C0AA C00N 26(2) . .
C4 O00L C4 C00O 18.1(9) 2_656 .
C1 C1 O2 C1 47(2) 2_655 6_575
O1 O00K C00Q C00R 99.2(19) . .
O1 O00K C00Q K3 -132(2) . 6_575
